data_7710631
loop_
_publ_author_name
'Gross, Peter'
'Zhang, Yue'
'Bayarjargal, Lkhamsuren'
'Winkler, Bjoern'
'H\"oppe, Henning A.'

_publ_section_title
;
 New Alkaline-Earth Amidosulfates and their Unexpected Decomposition to
 S4N4
;
_journal_name_full 'Dalton Transactions'
_journal_paper_doi 10.1039/D2DT01380K
_journal_year 2022
_chemical_formula_sum 'H10 Mg N2 O9 S2'
_chemical_formula_weight 270.53
_space_group_crystal_system triclinic
_space_group_IT_number 2
_space_group_name_Hall '-P 1'
_space_group_name_H-M_alt 'P -1'
_atom_sites_solution_hydrogens difmap
_audit_creation_method SHELXL-2018/3
_audit_update_record
;
2021-10-27 deposited with the CCDC.	2022-06-06 downloaded from the CCDC.
;
_cell_angle_alpha 95.057(7)
_cell_angle_beta 96.011(5)
_cell_angle_gamma 92.464(5)
_cell_formula_units_Z 2
_cell_length_a 5.2305(5)
_cell_length_b 8.0012(9)
_cell_length_c 10.9903(14)
_cell_measurement_reflns_used 86846
_cell_measurement_temperature 298(2)
_cell_measurement_theta_max 37.008
_cell_measurement_theta_min 2.559
_cell_volume 455.00(9)
_computing_structure_refinement 'SHELXL-2018/3 (Sheldrick, 2018)'
_diffrn_ambient_temperature 298(2)
_diffrn_measured_fraction_theta_full 0.999
_diffrn_measured_fraction_theta_max 0.999
_diffrn_measurement_device_type 'D8 Venture Bruker'
_diffrn_measurement_method 'generic phi and omega scans'
_diffrn_radiation_type MoK\a
_diffrn_radiation_wavelength 0.71073
_diffrn_reflns_av_R_equivalents 0.0616
_diffrn_reflns_av_unetI/netI 0.0240
_diffrn_reflns_Laue_measured_fraction_full 0.999
_diffrn_reflns_Laue_measured_fraction_max 0.999
_diffrn_reflns_limit_h_max 8
_diffrn_reflns_limit_h_min -8
_diffrn_reflns_limit_k_max 13
_diffrn_reflns_limit_k_min -13
_diffrn_reflns_limit_l_max 18
_diffrn_reflns_limit_l_min -18
_diffrn_reflns_number 86846
_diffrn_reflns_point_group_measured_fraction_full 0.999
_diffrn_reflns_point_group_measured_fraction_max 0.999
_diffrn_reflns_theta_full 25.242
_diffrn_reflns_theta_max 37.008
_diffrn_reflns_theta_min 2.559
_exptl_absorpt_coefficient_mu 0.689
_exptl_absorpt_correction_T_max 0.7473
_exptl_absorpt_correction_T_min 0.6930
_exptl_absorpt_correction_type multi-scan
_exptl_absorpt_process_details
;
 SADABS 2016/2: Krause, L., Herbst-Irmer, R., Sheldrick G.M. & Stalke D.,
 J. Appl. Cryst. 48 (2015) 3-10
;
_exptl_crystal_colour colourless
_exptl_crystal_density_diffrn 1.975
_exptl_crystal_description block
_exptl_crystal_F_000 280
_exptl_crystal_size_max 0.20
_exptl_crystal_size_mid 0.02
_exptl_crystal_size_min 0.02
_exptl_transmission_factor_max 0.7473
_exptl_transmission_factor_min 0.6930
_refine_diff_density_max 0.515
_refine_diff_density_min -0.458
_refine_diff_density_rms 0.084
_refine_ls_extinction_method none
_refine_ls_goodness_of_fit_ref 1.088
_refine_ls_hydrogen_treatment refxyz
_refine_ls_matrix_type full
_refine_ls_number_parameters 157
_refine_ls_number_reflns 4627
_refine_ls_number_restraints 10
_refine_ls_restrained_S_all 1.098
_refine_ls_R_factor_all 0.0476
_refine_ls_R_factor_gt 0.0322
_refine_ls_shift/su_max 0.000
_refine_ls_shift/su_mean 0.000
_refine_ls_structure_factor_coef Fsqd
_refine_ls_weighting_details 'w=1/[\s^2^(Fo^2^)+(0.0393P)^2^+0.1726P] where P=(Fo^2^+2Fc^2^)/3'
_refine_ls_weighting_scheme calc
_refine_ls_wR_factor_gt 0.0789
_refine_ls_wR_factor_ref 0.0846
_reflns_Friedel_coverage 0.000
_reflns_number_gt 3722
_reflns_number_total 4627
_reflns_threshold_expression 'I > 2\s(I)'
_cod_data_source_file d2dt01380k2.cif
_cod_data_source_block mo_PG_20_1142_0m
_cod_database_code 7710631
_shelx_shelxl_version_number 2018/3
_shelx_space_group_comment
;
The symmetry employed for this shelxl refinement is uniquely defined
by the following loop, which should always be used as a source of
symmetry information in preference to the above space-group names.
They are only intended as comments.
;

loop_
_space_group_symop_operation_xyz
'x, y, z'
'-x, -y, -z'

loop_
_atom_site_label
_atom_site_type_symbol
_atom_site_fract_x
_atom_site_fract_y
_atom_site_fract_z
_atom_site_U_iso_or_equiv
_atom_site_adp_type
_atom_site_occupancy
_atom_site_site_symmetry_order
_atom_site_calc_flag
_atom_site_refinement_flags_posn
_atom_site_refinement_flags_adp
_atom_site_refinement_flags_occupancy
_atom_site_disorder_assembly
_atom_site_disorder_group
Mg1 Mg 0.46256(7) 0.29245(5) 0.29994(3) 0.01241(7) Uani 1 1 d . . . . .
S1 S 0.24217(5) 0.33891(3) 0.58797(2) 0.01147(5) Uani 1 1 d . . . . .
O11 O 0.31204(19) 0.33890(12) 0.46444(8) 0.02233(18) Uani 1 1 d . . . . .
O12 O -0.00784(16) 0.25798(11) 0.59477(8) 0.02013(16) Uani 1 1 d . . . . .
O13 O 0.26104(16) 0.50847(10) 0.65196(8) 0.01657(15) Uani 1 1 d . . . . .
N1 N 0.4466(2) 0.22046(13) 0.65826(10) 0.01850(18) Uani 1 1 d D . . . .
H11 H 0.415(3) 0.223(2) 0.7435(9) 0.022 Uiso 1 1 d D U . . .
H12 H 0.624(2) 0.251(2) 0.6474(16) 0.022 Uiso 1 1 d D U . . .
S2 S 0.63982(5) 0.24621(3) 0.00995(2) 0.01421(6) Uani 1 1 d . . . . .
O21 O 0.7597(2) 0.40286(13) -0.01613(11) 0.0311(2) Uani 1 1 d . . . . .
O22 O 0.7648(2) 0.09948(13) -0.03538(10) 0.0289(2) Uani 1 1 d . . . . .
O23 O 0.61643(19) 0.24338(14) 0.14027(8) 0.02436(19) Uani 1 1 d . . . . .
N2 N 0.3519(2) 0.23521(16) -0.06730(11) 0.0248(2) Uani 1 1 d D . . . .
H21 H 0.247(3) 0.1444(18) -0.0450(17) 0.030 Uiso 1 1 d D U . . .
H22 H 0.260(3) 0.3327(17) -0.0478(17) 0.030 Uiso 1 1 d D U . . .
OW1 O 0.72430(18) 0.13040(11) 0.37586(8) 0.01917(16) Uani 1 1 d D . . . .
HW11 H 0.644(3) 0.0220(14) 0.3795(16) 0.023 Uiso 1 1 d D U . . .
HW12 H 0.824(3) 0.164(2) 0.4523(11) 0.023 Uiso 1 1 d D U . . .
OW2 O 0.20190(17) 0.45018(13) 0.22907(9) 0.02291(18) Uani 1 1 d D . . . .
HW21 H 0.190(4) 0.491(2) 0.1497(11) 0.027 Uiso 1 1 d D U . . .
HW22 H 0.036(2) 0.459(2) 0.2578(17) 0.027 Uiso 1 1 d D U . . .
OW3 O 0.20289(19) 0.08783(12) 0.25636(9) 0.02418(19) Uani 1 1 d D . . . .
HW31 H 0.192(4) 0.021(2) 0.1780(11) 0.029 Uiso 1 1 d D U . . .
HW32 H 0.030(2) 0.085(2) 0.2799(17) 0.029 Uiso 1 1 d D U . . .

loop_
_atom_site_aniso_label
_atom_site_aniso_U_11
_atom_site_aniso_U_22
_atom_site_aniso_U_33
_atom_site_aniso_U_23
_atom_site_aniso_U_13
_atom_site_aniso_U_12
Mg1 0.01349(16) 0.01317(16) 0.01054(15) -0.00025(12) 0.00249(12) 0.00020(12)
S1 0.01200(10) 0.01231(10) 0.00988(10) -0.00111(7) 0.00250(7) -0.00082(8)
O11 0.0285(4) 0.0280(4) 0.0115(3) 0.0000(3) 0.0084(3) 0.0010(4)
O12 0.0145(3) 0.0229(4) 0.0219(4) -0.0020(3) 0.0033(3) -0.0058(3)
O13 0.0173(3) 0.0122(3) 0.0195(4) -0.0037(3) 0.0036(3) -0.0007(3)
N1 0.0179(4) 0.0174(4) 0.0199(4) 0.0021(3) -0.0006(3) 0.0027(3)
S2 0.01626(11) 0.01597(11) 0.01064(10) 0.00006(8) 0.00417(8) -0.00076(8)
O21 0.0309(5) 0.0272(5) 0.0358(6) 0.0135(4) 0.0027(4) -0.0097(4)
O22 0.0278(5) 0.0293(5) 0.0289(5) -0.0104(4) 0.0093(4) 0.0064(4)
O23 0.0254(4) 0.0373(5) 0.0109(3) -0.0007(3) 0.0066(3) 0.0016(4)
N2 0.0209(5) 0.0310(6) 0.0212(5) 0.0026(4) -0.0025(4) -0.0018(4)
OW1 0.0218(4) 0.0151(4) 0.0195(4) 0.0011(3) -0.0030(3) 0.0012(3)
OW2 0.0182(4) 0.0315(5) 0.0213(4) 0.0087(4) 0.0048(3) 0.0086(3)
OW3 0.0212(4) 0.0250(4) 0.0248(4) -0.0075(3) 0.0066(3) -0.0067(3)

loop_
_atom_type_symbol
_atom_type_description
_atom_type_scat_dispersion_real
_atom_type_scat_dispersion_imag
_atom_type_scat_source
H H 0.0000 0.0000 'International Tables Vol C Tables 4.2.6.8 and 6.1.1.4'
Mg Mg 0.0486 0.0363 'International Tables Vol C Tables 4.2.6.8 and 6.1.1.4'
N N 0.0061 0.0033 'International Tables Vol C Tables 4.2.6.8 and 6.1.1.4'
O O 0.0106 0.0060 'International Tables Vol C Tables 4.2.6.8 and 6.1.1.4'
S S 0.1246 0.1234 'International Tables Vol C Tables 4.2.6.8 and 6.1.1.4'

loop_
_geom_angle_atom_site_label_1
_geom_angle_atom_site_label_2
_geom_angle_atom_site_label_3
_geom_angle
_geom_angle_site_symmetry_1
_geom_angle_site_symmetry_3
_geom_angle_publ_flag
O23 Mg1 OW2 94.31(4) . . ?
O23 Mg1 O11 178.66(4) . . ?
OW2 Mg1 O11 87.03(4) . . ?
O23 Mg1 OW3 90.76(4) . . ?
OW2 Mg1 OW3 91.39(5) . . ?
O11 Mg1 OW3 89.25(4) . . ?
O23 Mg1 OW1 86.95(4) . . ?
OW2 Mg1 OW1 178.67(4) . . ?
O11 Mg1 OW1 91.71(4) . . ?
OW3 Mg1 OW1 88.18(4) . . ?
O23 Mg1 O13 89.12(4) . 2_666 ?
OW2 Mg1 O13 91.52(4) . 2_666 ?
O11 Mg1 O13 90.81(4) . 2_666 ?
OW3 Mg1 O13 177.09(4) . 2_666 ?
OW1 Mg1 O13 88.91(4) . 2_666 ?
O11 S1 O12 113.61(6) . . ?
O11 S1 O13 111.95(5) . . ?
O12 S1 O13 110.69(5) . . ?
O11 S1 N1 105.57(6) . . ?
O12 S1 N1 104.75(6) . . ?
O13 S1 N1 109.85(5) . . ?
S1 O11 Mg1 166.47(7) . . ?
S1 O13 Mg1 138.68(5) . 2_666 ?
S1 N1 H11 108.7(10) . . ?
S1 N1 H12 112.3(10) . . ?
H11 N1 H12 113.3(15) . . ?
O21 S2 O22 113.93(7) . . ?
O21 S2 O23 111.42(7) . . ?
O22 S2 O23 110.36(6) . . ?
O21 S2 N2 105.30(7) . . ?
O22 S2 N2 105.73(6) . . ?
O23 S2 N2 109.75(6) . . ?
S2 O23 Mg1 157.01(7) . . ?
S2 N2 H21 111.3(12) . . ?
S2 N2 H22 111.4(12) . . ?
H21 N2 H22 104.3(16) . . ?
Mg1 OW1 HW11 111.0(11) . . ?
Mg1 OW1 HW12 119.7(11) . . ?
HW11 OW1 HW12 109.1(15) . . ?
Mg1 OW2 HW21 127.7(11) . . ?
Mg1 OW2 HW22 121.5(11) . . ?
HW21 OW2 HW22 106.9(16) . . ?
Mg1 OW3 HW31 121.7(11) . . ?
Mg1 OW3 HW32 123.7(11) . . ?
HW31 OW3 HW32 105.5(16) . . ?

loop_
_geom_bond_atom_site_label_1
_geom_bond_atom_site_label_2
_geom_bond_distance
_geom_bond_site_symmetry_2
_geom_bond_publ_flag
Mg1 O23 2.0206(9) . ?
Mg1 OW2 2.0389(10) . ?
Mg1 O11 2.0571(9) . ?
Mg1 OW3 2.0710(10) . ?
Mg1 OW1 2.0871(10) . ?
Mg1 O13 2.0977(9) 2_666 ?
S1 O11 1.4424(9) . ?
S1 O12 1.4461(9) . ?
S1 O13 1.4665(8) . ?
S1 N1 1.6376(10) . ?
N1 H11 0.966(9) . ?
N1 H12 0.973(9) . ?
S2 O21 1.4422(10) . ?
S2 O22 1.4440(10) . ?
S2 O23 1.4522(9) . ?
S2 N2 1.6445(12) . ?
N2 H21 0.957(9) . ?
N2 H22 0.954(9) . ?
OW1 HW11 0.952(9) . ?
OW1 HW12 0.952(9) . ?
OW2 HW21 0.955(9) . ?
OW2 HW22 0.958(9) . ?
OW3 HW31 0.967(9) . ?
OW3 HW32 0.966(9) . ?
